data_7059612
loop_
_publ_author_name
'Kaya, B\"u\,sra'
'Y\?ilmaz, Zehra K\"ubra'
'\,Sahin, Onur'
'Aslim, Belma'
'\"Ulk\"useven, Bahri'

_publ_section_title
;
 Structural characterization of new zinc(ii) complexes with N2O2 chelating
 thiosemicarbazidato ligands; investigation of the relationship between
 their DNA interaction and in vitro antiproliferative activity towards
 human cancer cells
;
_journal_issue 22
_journal_name_full 'New Journal of Chemistry'
_journal_page_first 9313
_journal_page_last 9320
_journal_paper_doi 10.1039/D0NJ02149K
_journal_volume 44
_journal_year 2020
_chemical_formula_moiety 'C34 H24 F6 N6 O4 S4 Zn2'
_chemical_formula_sum 'C34 H24 F6 N6 O4 S4 Zn2'
_chemical_formula_weight 953.653
_space_group_crystal_system monoclinic
_space_group_IT_number 14
_space_group_name_Hall '-P 2yn'
_space_group_name_H-M_alt 'P 1 21/n 1'
_symmetry_Int_Tables_number 14
_audit_creation_date 2020-05-07
_audit_creation_method
;
Olex2 1.3-dev
(compiled 2020.04.27 svn.r7e0b91c7 for OlexSys, GUI svn.r5830)
;
_audit_update_record
;
2020-05-12 deposited with the CCDC.	2020-05-15 downloaded from the CCDC.
;
_cell_angle_alpha 90
_cell_angle_beta 108.359(3)
_cell_angle_gamma 90
_cell_formula_units_Z 2
_cell_length_a 14.1261(9)
_cell_length_b 7.7839(4)
_cell_length_c 18.0397(11)
_cell_measurement_reflns_used 9798
_cell_measurement_temperature 296(2)
_cell_measurement_theta_max 26.36
_cell_measurement_theta_min 2.87
_cell_volume 1882.62(19)
_computing_cell_refinement 'SAINT(Bruker, 2013)'
_computing_data_collection 'APEX2 (Bruker, 2013)'
_computing_data_reduction 'Bruker SAINT'
_computing_molecular_graphics 'Olex2 1.3-dev (Dolomanov et al., 2009)'
_computing_publication_material 'Olex2 1.3-dev (Dolomanov et al., 2009)'
_computing_structure_refinement 'olex2.refine 1.3-dev (Bourhis et al., 2015)'
_computing_structure_solution 'SHELXS-2013 (Sheldrick, 2008)'
_diffrn_ambient_temperature 296(2)
_diffrn_measured_fraction_theta_full 0.9967
_diffrn_measured_fraction_theta_max 0.9967
_diffrn_measurement_device_type 'Bruker APEX-II CCD'
_diffrn_measurement_method '\f and \w scans'
_diffrn_radiation_type 'Mo K\a'
_diffrn_radiation_wavelength 0.71073
_diffrn_reflns_av_R_equivalents 0.0784
_diffrn_reflns_av_unetI/netI 0.0505
_diffrn_reflns_Laue_measured_fraction_full 0.9967
_diffrn_reflns_Laue_measured_fraction_max 0.9967
_diffrn_reflns_limit_h_max 17
_diffrn_reflns_limit_h_min -17
_diffrn_reflns_limit_k_max 9
_diffrn_reflns_limit_k_min -9
_diffrn_reflns_limit_l_max 22
_diffrn_reflns_limit_l_min -22
_diffrn_reflns_number 32081
_diffrn_reflns_point_group_measured_fraction_full 0.9967
_diffrn_reflns_point_group_measured_fraction_max 0.9967
_diffrn_reflns_theta_full 24.9991
_diffrn_reflns_theta_max 25.00
_diffrn_reflns_theta_min 2.87
_exptl_absorpt_coefficient_mu 1.574
_exptl_absorpt_correction_T_max 0.7454
_exptl_absorpt_correction_T_min 0.5519
_exptl_absorpt_correction_type multi-scan
_exptl_absorpt_process_details Bruker
_exptl_crystal_colour orange
_exptl_crystal_colour_primary orange
_exptl_crystal_density_diffrn 1.682
_exptl_crystal_description prism
_exptl_crystal_F_000 962.814
_exptl_crystal_size_max 0.15
_exptl_crystal_size_mid 0.1
_exptl_crystal_size_min 0.08
_refine_diff_density_max 0.9323
_refine_diff_density_min -1.2129
_refine_diff_density_rms 0.2291
_refine_ls_d_res_high 0.8409
_refine_ls_d_res_low 7.0860
_refine_ls_goodness_of_fit_ref 1.1225
_refine_ls_hydrogen_treatment constr
_refine_ls_matrix_type full
_refine_ls_number_constraints 29
_refine_ls_number_parameters 271
_refine_ls_number_reflns 3307
_refine_ls_number_restraints 21
_refine_ls_restrained_S_all 1.1159
_refine_ls_R_factor_all 0.0813
_refine_ls_R_factor_gt 0.0667
_refine_ls_shift/su_max 0.0001
_refine_ls_shift/su_mean 0.0000
_refine_ls_structure_factor_coef Fsqd
_refine_ls_weighting_details 'w=1/[\s^2^(Fo^2^)+(0.0000P)^2^+13.2862P] where P=(Fo^2^+2Fc^2^)/3'
_refine_ls_weighting_scheme calc
_refine_ls_wR_factor_gt 0.1187
_refine_ls_wR_factor_ref 0.1241
_reflns_Friedel_coverage 0.0
_reflns_limit_h_max 10
_reflns_limit_h_min -16
_reflns_limit_k_max 9
_reflns_limit_k_min 0
_reflns_limit_l_max 21
_reflns_limit_l_min -10
_reflns_number_gt 2809
_reflns_number_total 3307
_reflns_threshold_expression I>=2u(I)
_cod_data_source_file d0nj02149k2.cif
_cod_data_source_block shelx
_cod_depositor_comments
;Adding full bibliography for 7059612.cif.

 Adding full bibliography for 7059612.cif.
;
_cod_database_code 7059612
_olex2_refinement_description
;
1. Fixed Uiso
 At 1.2 times of:
  All C(H) groups
 At 1.5 times of:
  All C(H,H,H) groups
2. Restrained distances
 S2-C14 \\sim S2A-C14
 with sigma of 0.02
 C14-C17 \\sim C14-C17A
 with sigma of 0.04
 S2-C17 \\sim S2A-C17A
 with sigma of 0.02
 C14-C15 \\sim C14-C15A
 with sigma of 0.02
 C15-C16 \\sim C15A-C16A
 with sigma of 0.02
 C15-C17 \\sim C15A-C17A
 with sigma of 0.04
 C14-C16 \\sim C14-C16A
 with sigma of 0.04
 C16-C17 \\sim C16A-C17A
 with sigma of 0.02
 S2-C16 \\sim S2A-C16A
 with sigma of 0.04
3. Uiso/Uaniso restraints and constraints
S2A \\sim C17A \\sim C16A \\sim C15A: within 2A with sigma of 0.001 and sigma
for terminal atoms of 0.002 within 2A
4. Rigid body (RIGU) restrains
 All non-hydrogen atoms
 with sigma for 1-2 distances of 0.001 and sigma for 1-3 distances of 0.001
5. Others
 Sof(S2A)=Sof(C15A)=Sof(H15A)=Sof(C16A)=Sof(H16A)=Sof(C17A)=Sof(H17A)=1-FVAR(1)
 Sof(S2)=Sof(C15)=Sof(H15)=Sof(C16)=Sof(H16)=Sof(C17)=Sof(H17)=FVAR(1)
6.a Aromatic/amide H refined with riding coordinates:
 C7(H7), C2(H2), C12(H12), C5(H5), C15(H15), C3(H3), C4(H4), C16(H16),
 C17(H17), C15A(H15A), C16A(H16A), C17A(H17A)
6.b Idealised Me refined as rotating group:
 C9(H9a,H9b,H9c)
;

loop_
_space_group_symop_id
_space_group_symop_operation_xyz
1 x,y,z
2 -x+1/2,y+1/2,-z+1/2
3 -x,-y,-z
4 x-1/2,-y-1/2,z-1/2

loop_
_atom_site_label
_atom_site_type_symbol
_atom_site_fract_x
_atom_site_fract_y
_atom_site_fract_z
_atom_site_U_iso_or_equiv
_atom_site_adp_type
_atom_site_occupancy
_atom_site_refinement_flags_posn
_atom_site_refinement_flags_adp
_atom_site_disorder_group
Zn1 Zn 0.55194(4) 0.40978(8) 0.45081(3) 0.02191(18) Uani 1.000000 . U .
S2 S 0.31023(13) 0.6687(3) 0.23702(14) 0.0389(7) Uani 0.918(7) D U 1
S1 S 0.84278(13) 0.1708(3) 0.60104(12) 0.0605(6) Uani 1.000000 . U .
O1 O 0.4450(2) 0.3467(4) 0.49661(19) 0.0215(8) Uani 1.000000 . U .
O2 O 0.4683(3) 0.4796(5) 0.3443(2) 0.0263(9) Uani 1.000000 . U .
N1 N 0.6487(3) 0.2534(6) 0.5333(2) 0.0238(10) Uani 1.000000 . U .
N3 N 0.6754(3) 0.4079(6) 0.4165(2) 0.0242(10) Uani 1.000000 . U .
N2 N 0.7613(3) 0.3437(6) 0.4701(3) 0.0282(11) Uani 1.000000 . U .
F2 F 0.8477(3) 0.5729(7) 0.3913(3) 0.0875(17) Uani 1.000000 . U .
C7 C 0.6252(4) 0.1433(7) 0.5786(3) 0.0286(13) Uani 1.000000 . U .
H7 H 0.6761(4) 0.0739(7) 0.6094(3) 0.0343(15) Uiso 1.000000 R . .
C1 C 0.4418(4) 0.2136(7) 0.5425(3) 0.0278(12) Uani 1.000000 . U .
C13 C 0.5025(4) 0.5498(6) 0.2942(3) 0.0236(12) Uani 1.000000 . U .
C2 C 0.3510(4) 0.1699(7) 0.5534(3) 0.0281(13) Uani 1.000000 . U .
H2 H 0.2931(4) 0.2265(7) 0.5246(3) 0.0337(15) Uiso 1.000000 R . .
C8 C 0.7444(4) 0.2634(7) 0.5272(3) 0.0299(13) Uani 1.000000 . U .
F1 F 0.8232(4) 0.3229(8) 0.3416(3) 0.0907(18) Uani 1.000000 . U .
C6 C 0.5279(4) 0.1196(7) 0.5851(3) 0.0248(12) Uani 1.000000 . U .
C12 C 0.6009(4) 0.5425(7) 0.2927(3) 0.0300(13) Uani 1.000000 . U .
H12 H 0.6132(4) 0.5874(7) 0.2489(3) 0.0359(16) Uiso 1.000000 R . .
F3 F 0.7777(3) 0.5425(10) 0.2696(3) 0.114(3) Uani 1.000000 . U .
C14 C 0.4295(4) 0.6505(7) 0.2332(3) 0.0278(13) Uani 1.000000 D U .
C5 C 0.5189(5) -0.0083(7) 0.6379(3) 0.0328(14) Uani 1.000000 . U .
H5 H 0.5751(5) -0.0703(7) 0.6658(3) 0.0394(17) Uiso 1.000000 R . .
C10 C 0.6820(4) 0.4738(7) 0.3510(3) 0.0289(13) Uani 1.000000 . U .
C15 C 0.4406(9) 0.7512(16) 0.1742(6) 0.043(3) Uani 0.918(7) D U 1
H15 H 0.5011(9) 0.7642(16) 0.1645(6) 0.051(3) Uiso 0.918(7) R . 1
C3 C 0.3457(5) 0.0448(7) 0.6060(3) 0.0347(14) Uani 1.000000 . U .
H3 H 0.2845(5) 0.0195(7) 0.6126(3) 0.0416(17) Uiso 1.000000 R . .
C4 C 0.4295(5) -0.0433(8) 0.6489(3) 0.0384(15) Uani 1.000000 . U .
H4 H 0.4253(5) -0.1258(8) 0.6851(3) 0.0461(18) Uiso 1.000000 R . .
C16 C 0.3535(7) 0.832(2) 0.1304(7) 0.059(3) Uani 0.918(7) D U 1
H16 H 0.3489(7) 0.902(2) 0.0874(7) 0.071(4) Uiso 0.918(7) R . 1
C17 C 0.2760(6) 0.7984(14) 0.1570(5) 0.052(3) Uani 0.918(7) D U 1
H17 H 0.2118(6) 0.8410(14) 0.1343(5) 0.063(3) Uiso 0.918(7) R . 1
C11 C 0.7828(5) 0.4774(12) 0.3386(4) 0.055(2) Uani 1.000000 . U .
C9 C 0.9436(6) 0.2010(15) 0.5635(7) 0.108(4) Uani 1.000000 . U .
H9a H 0.928(3) 0.147(9) 0.513(2) 0.163(6) Uiso 1.000000 GR . .
H9b H 0.954(4) 0.3216(15) 0.558(4) 0.163(6) Uiso 1.000000 GR . .
H9c H 1.0030(15) 0.151(10) 0.599(3) 0.163(6) Uiso 1.000000 GR . .
S2A S 0.450(3) 0.742(6) 0.156(2) 0.045(10) Uiso 0.082(7) D U 2
C15A C 0.335(5) 0.688(17) 0.235(7) 0.045(10) Uiso 0.082(7) D U 2
H15A H 0.307(5) 0.639(17) 0.271(7) 0.054(12) Uiso 0.082(7) R . 2
C16A C 0.287(6) 0.808(16) 0.179(6) 0.045(10) Uiso 0.082(7) D U 2
H16A H 0.230(6) 0.867(16) 0.179(6) 0.054(12) Uiso 0.082(7) R . 2
C17A C 0.333(7) 0.83(2) 0.124(6) 0.045(10) Uiso 0.082(7) D U 2
H17A H 0.305(7) 0.88(2) 0.076(6) 0.054(12) Uiso 0.082(7) R . 2

loop_
_atom_site_aniso_label
_atom_site_aniso_U_11
_atom_site_aniso_U_22
_atom_site_aniso_U_33
_atom_site_aniso_U_12
_atom_site_aniso_U_13
_atom_site_aniso_U_23
Zn1 0.0195(3) 0.0266(3) 0.0215(3) 0.0050(3) 0.0091(2) 0.0050(3)
S2 0.0302(11) 0.0483(13) 0.0326(10) 0.0023(10) 0.0019(9) -0.0026(8)
S1 0.0274(9) 0.0716(13) 0.0704(13) 0.0094(9) -0.0020(8) 0.0370(11)
O1 0.0218(18) 0.0223(19) 0.0223(18) 0.0021(16) 0.0097(15) 0.0014(16)
O2 0.0232(19) 0.035(2) 0.0180(18) -0.0008(17) 0.0021(15) 0.0064(16)
N1 0.018(2) 0.028(2) 0.023(2) 0.004(2) 0.0026(18) 0.004(2)
N3 0.019(2) 0.026(2) 0.030(2) 0.001(2) 0.0111(19) -0.001(2)
N2 0.014(2) 0.030(3) 0.040(3) 0.004(2) 0.006(2) 0.004(2)
F2 0.043(3) 0.115(4) 0.106(4) -0.036(3) 0.026(3) 0.015(3)
C7 0.032(3) 0.022(3) 0.026(3) 0.004(2) 0.000(2) 0.002(2)
C1 0.039(3) 0.023(3) 0.021(3) 0.001(3) 0.010(2) -0.006(2)
C13 0.036(3) 0.019(3) 0.015(2) -0.006(2) 0.007(2) -0.003(2)
C2 0.028(3) 0.029(3) 0.032(3) -0.005(3) 0.016(3) -0.003(3)
C8 0.019(3) 0.028(3) 0.039(3) 0.002(2) 0.004(2) 0.003(3)
F1 0.067(3) 0.125(5) 0.098(4) 0.046(3) 0.054(3) -0.001(3)
C6 0.032(3) 0.018(3) 0.023(3) -0.008(2) 0.007(2) -0.004(2)
C12 0.033(3) 0.035(3) 0.026(3) -0.004(3) 0.015(3) 0.002(2)
F3 0.060(3) 0.224(8) 0.081(4) 0.026(4) 0.053(3) 0.065(4)
C14 0.032(3) 0.026(3) 0.021(3) -0.006(2) 0.002(2) -0.004(2)
C5 0.044(4) 0.023(3) 0.029(3) 0.000(3) 0.007(3) 0.002(3)
C10 0.030(3) 0.033(3) 0.032(3) -0.002(3) 0.022(3) -0.006(3)
C15 0.043(5) 0.060(6) 0.022(5) -0.014(4) 0.005(4) 0.004(5)
C3 0.041(4) 0.030(3) 0.041(3) -0.015(3) 0.023(3) -0.006(3)
C4 0.058(4) 0.029(3) 0.032(3) -0.013(3) 0.019(3) 0.000(3)
C16 0.055(6) 0.051(5) 0.046(5) -0.017(5) -0.021(5) 0.027(4)
C17 0.038(4) 0.043(5) 0.050(6) -0.000(4) -0.023(4) -0.002(5)
C11 0.035(4) 0.086(6) 0.053(4) 0.003(4) 0.025(4) 0.010(4)
C9 0.031(4) 0.139(10) 0.153(10) 0.026(5) 0.025(5) 0.066(8)

loop_
_atom_type_symbol
_atom_type_scat_dispersion_real
_atom_type_scat_dispersion_imag
_atom_type_scat_Cromer_Mann_a1
_atom_type_scat_Cromer_Mann_a2
_atom_type_scat_Cromer_Mann_a3
_atom_type_scat_Cromer_Mann_a4
_atom_type_scat_Cromer_Mann_b1
_atom_type_scat_Cromer_Mann_b2
_atom_type_scat_Cromer_Mann_b3
_atom_type_scat_Cromer_Mann_b4
_atom_type_scat_Cromer_Mann_c
_atom_type_scat_source
_atom_type_scat_dispersion_source
C 0.00347 0.00161 2.31000 1.02000 1.58860 0.86500 20.84390 10.20750 0.56870 51.65120 0.215599998832 'International Tables Volume C Table 6.1.1.4 (pp. 500-502)' 'Henke, Gullikson and Davis, At. Data and Nucl. Data Tables, 1993, 54, 2'
F 0.01794 0.01033 3.53920 2.64120 1.51700 1.02430 10.28250 4.29440 0.26150 26.14760 0.277599990368 'International Tables Volume C Table 6.1.1.4 (pp. 500-502)' 'Henke, Gullikson and Davis, At. Data and Nucl. Data Tables, 1993, 54, 2'
H 0.00000 0.00000 0.49300 0.32291 0.14019 0.04081 10.51090 26.12570 3.14236 57.79970 0.0030380000826 'International Tables Volume C Table 6.1.1.4 (pp. 500-502)' 'Henke, Gullikson and Davis, At. Data and Nucl. Data Tables, 1993, 54, 2'
Zn 0.31207 1.46666 14.07430 7.03180 5.16520 2.41000 3.26550 0.23330 10.31630 58.70970 1.30410003662 'International Tables Volume C Table 6.1.1.4 (pp. 500-502)' 'Henke, Gullikson and Davis, At. Data and Nucl. Data Tables, 1993, 54, 2'
O 0.01158 0.00611 3.04850 2.28680 1.54630 0.86700 13.27710 5.70110 0.32390 32.90890 0.250800013542 'International Tables Volume C Table 6.1.1.4 (pp. 500-502)' 'Henke, Gullikson and Davis, At. Data and Nucl. Data Tables, 1993, 54, 2'
N 0.00653 0.00323 12.21260 3.13220 2.01250 1.16630 0.00570 9.89330 28.99750 0.58260 -11.5290002823 'International Tables Volume C Table 6.1.1.4 (pp. 500-502)' 'Henke, Gullikson and Davis, At. Data and Nucl. Data Tables, 1993, 54, 2'
S 0.12424 0.12443 6.90530 5.20340 1.43790 1.58630 1.46790 22.21510 0.25360 56.17200 0.866900026798 'International Tables Volume C Table 6.1.1.4 (pp. 500-502)' 'Henke, Gullikson and Davis, At. Data and Nucl. Data Tables, 1993, 54, 2'

loop_
_geom_angle_atom_site_label_1
_geom_angle_atom_site_label_2
_geom_angle_atom_site_label_3
_geom_angle
_geom_angle_site_symmetry_1
_geom_angle_site_symmetry_3
_geom_angle_publ_flag
O2 Zn1 O1 99.80(14) . . y
O2 Zn1 O1 96.35(15) . 3_666 y
N1 Zn1 O1 88.40(15) . . y
N1 Zn1 O1 106.82(15) . 3_666 y
N1 Zn1 O2 155.84(17) . . y
N3 Zn1 O1 104.23(16) . 3_666 y
N3 Zn1 O1 163.78(16) . . y
N3 Zn1 O2 90.79(16) . . y
N3 Zn1 N1 77.19(17) . . y
C17 S2 C14 92.1(4) . . ?
C9 S1 C8 101.3(4) . . ?
C1 O1 Zn1 114.7(3) . 3_666 ?
C1 O1 Zn1 128.6(3) . . ?
C13 O2 Zn1 124.1(3) . . ?
C7 N1 Zn1 126.9(4) . . ?
C8 N1 Zn1 110.4(3) . . ?
C8 N1 C7 122.2(5) . . ?
N2 N3 Zn1 116.0(3) . . ?
C10 N3 Zn1 125.5(4) . . ?
C10 N3 N2 118.2(4) . . ?
C8 N2 N3 113.0(4) . . ?
C6 C7 N1 125.5(5) . . ?
C2 C1 O1 119.2(5) . . ?
C6 C1 O1 123.0(5) . . ?
C6 C1 C2 117.8(5) . . ?
C12 C13 O2 126.6(5) . . ?
C14 C13 O2 115.2(5) . . ?
C14 C13 C12 118.2(5) . . ?
C3 C2 C1 121.3(6) . . ?
N1 C8 S1 118.3(4) . . ?
N2 C8 S1 120.4(4) . . ?
N2 C8 N1 121.2(5) . . ?
C1 C6 C7 124.9(5) . . ?
C5 C6 C7 116.1(5) . . ?
C5 C6 C1 119.0(5) . . ?
C10 C12 C13 125.9(5) . . ?
C13 C14 S2 118.7(4) . . ?
C15 C14 S2 109.8(6) . . ?
C15 C14 C13 131.3(7) . . ?
S2A C14 S2 115.6(15) . . ?
S2A C14 C13 125.6(15) . . ?
C15A C14 C13 123(4) . . ?
C15A C14 C15 104(4) . . ?
C15A C14 S2A 111(3) . . ?
C4 C5 C6 121.5(6) . . ?
C12 C10 N3 123.5(5) . . ?
C11 C10 N3 118.5(5) . . ?
C11 C10 C12 118.0(5) . . ?
C16 C15 C14 113.9(9) . . ?
C4 C3 C2 121.1(6) . . ?
C3 C4 C5 119.3(5) . . ?
C17 C16 C15 112.5(8) . . ?
C16 C17 S2 111.7(6) . . ?
F1 C11 F2 106.7(6) . . ?
F3 C11 F2 106.3(7) . . ?
F3 C11 F1 106.4(7) . . ?
C10 C11 F2 112.1(6) . . ?
C10 C11 F1 113.0(6) . . ?
C10 C11 F3 111.9(6) . . ?
C17A S2A C14 93(3) . . ?
C16A C15A C14 112(4) . . ?
C17A C16A C15A 112(5) . . ?
C16A C17A S2A 110(4) . . ?

loop_
_geom_bond_atom_site_label_1
_geom_bond_atom_site_label_2
_geom_bond_distance
_geom_bond_site_symmetry_2
_geom_bond_publ_flag
Zn1 Zn1 2.9861(12) 3_666 y
Zn1 O1 1.998(3) . y
Zn1 O1 2.114(4) 3_666 y
Zn1 O2 1.987(3) . y
Zn1 N1 2.069(4) . y
Zn1 N3 2.026(4) . y
S2 C14 1.713(6) . ?
S2 C17 1.702(9) . ?
S1 C8 1.749(6) . ?
S1 C9 1.775(9) . ?
O1 C1 1.336(6) . ?
O2 C13 1.274(6) . ?
N1 C7 1.297(7) . ?
N1 C8 1.394(7) . ?
N3 N2 1.385(6) . ?
N3 C10 1.318(7) . ?
N2 C8 1.289(7) . ?
F2 C11 1.322(9) . ?
C7 C6 1.428(8) . ?
C1 C2 1.400(8) . ?
C1 C6 1.421(8) . ?
C13 C12 1.400(8) . ?
C13 C14 1.474(7) . ?
C2 C3 1.378(8) . ?
F1 C11 1.325(9) . ?
C6 C5 1.411(7) . ?
C12 C10 1.396(8) . ?
F3 C11 1.324(8) . ?
C14 C15 1.371(11) . ?
C14 S2A 1.67(3) . ?
C14 C15A 1.38(4) . ?
C5 C4 1.367(9) . ?
C10 C11 1.510(8) . ?
C15 C16 1.386(13) . ?
C3 C4 1.376(9) . ?
C16 C17 1.353(12) . ?
S2A C17A 1.71(4) . ?
C15A C16A 1.39(4) . ?
C16A C17A 1.36(4) . ?

loop_
_geom_torsion_atom_site_label_1
_geom_torsion_atom_site_label_2
_geom_torsion_atom_site_label_3
_geom_torsion_atom_site_label_4
_geom_torsion
_geom_torsion_site_symmetry_1
_geom_torsion_site_symmetry_2
_geom_torsion_site_symmetry_3
_geom_torsion_site_symmetry_4
_geom_torsion_publ_flag
Zn1 O1 C1 C2 -165.2(4) . . . . ?
Zn1 O1 C1 C2 78.4(4) 3_666 . . . ?
Zn1 O1 C1 C6 18.9(4) . . . . ?
Zn1 O1 C1 C6 -97.4(3) 3_666 . . . ?
Zn1 O2 C13 C12 21.7(5) . . . . ?
Zn1 O2 C13 C14 -157.3(4) . . . . ?
Zn1 N1 C7 C6 -6.0(5) . . . . ?
Zn1 N1 C8 S1 169.5(2) . . . . ?
Zn1 N1 C8 N2 -8.2(4) . . . . ?
Zn1 N3 N2 C8 13.2(4) . . . . ?
Zn1 N3 C10 C12 -5.6(5) . . . . ?
Zn1 N3 C10 C11 173.7(5) . . . . ?
S2 C14 C13 O2 2.0(5) . . . . ?
S2 C14 C13 C12 -177.0(4) . . . . ?
S2 C14 C15 C16 -3.8(9) . . . . ?
S2 C14 S2A C17A 5(7) . . . . ?
S2 C14 C15A C16A -138.00 . . . . ?
S2 C17 C16 C15 0.7(9) . . . . ?
S1 C8 N1 C7 -18.4(6) . . . . ?
S1 C8 N2 N3 179.5(4) . . . . ?
O1 C1 C2 C3 -173.5(5) . . . . ?
O1 C1 C6 C7 -6.5(6) . . . . ?
O1 C1 C6 C5 173.9(5) . . . . ?
O2 C13 C12 C10 -8.1(7) . . . . ?
O2 C13 C14 C15 175.0(8) . . . . ?
O2 C13 C14 S2A -174(2) . . . . ?
O2 C13 C14 C15A 9(8) . . . . ?
N1 C7 C6 C1 0.2(7) . . . . ?
N1 C7 C6 C5 179.7(6) . . . . ?
N1 C8 N2 N3 -2.9(6) . . . . ?
N3 C10 C12 C13 -0.8(7) . . . . ?
N3 C10 C11 F2 -62.5(6) . . . . ?
N3 C10 C11 F1 58.2(6) . . . . ?
N3 C10 C11 F3 178.2(7) . . . . ?
F2 C11 C10 C12 116.9(6) . . . . ?
C7 C6 C1 C2 177.5(5) . . . . ?
C7 C6 C5 C4 -179.7(5) . . . . ?
C1 C2 C3 C4 -0.9(6) . . . . ?
C1 C6 C5 C4 -0.1(6) . . . . ?
C13 C12 C10 C11 179.9(6) . . . . ?
C13 C14 C15 C16 -177.2(12) . . . . ?
C13 C14 S2A C17A -178(7) . . . . ?
C13 C14 C15A C16A 170(11) . . . . ?
C2 C3 C4 C5 -1.4(7) . . . . ?
F1 C11 C10 C12 -122.5(6) . . . . ?
C6 C5 C4 C3 1.9(6) . . . . ?
C12 C10 C11 F3 -2.5(7) . . . . ?
C14 C15 C16 C17 2.1(12) . . . . ?
C14 C15A C16A C17A 15(16) . . . . ?
S2A C17A C16A C15A -15(16) . . . . ?
